data_7040359
loop_
_publ_author_name
'Rungthanaphatsophon, Pokpong'
'Barnes, Charles L.'
'Walensky, Justin R.'

_publ_section_title
;
 Copper(i) clusters with bulky dithiocarboxylate, thiolate, and selenolate
 ligands.
;
_journal_issue 36
_journal_name_full 'Dalton transactions (Cambridge, England : 2003)'
_journal_page_first 14265
_journal_page_last 14276
_journal_paper_doi 10.1039/c6dt02709a
_journal_volume 45
_journal_year 2016
_chemical_absolute_configuration ad
_chemical_formula_moiety 'C76 H101 Cu2 N1 S4, C2 H3 N1'
_chemical_formula_sum 'C78 H104 Cu2 N2 S4'
_chemical_formula_weight 1324.95
_space_group_crystal_system monoclinic
_space_group_IT_number 7
_space_group_name_Hall 'P -2yc'
_space_group_name_H-M_alt 'P 1 c 1'
_symmetry_cell_setting monoclinic
_symmetry_Int_Tables_number 7
_symmetry_space_group_name_Hall 'P -2yc'
_symmetry_space_group_name_H-M 'P 1 c 1'
_atom_sites_solution_hydrogens geom
_audit_creation_method SHELXL-2014/7
_audit_update_record
;
2016-07-08 deposited with the CCDC.
2016-08-05 downloaded from the CCDC.
;
_cell_angle_alpha 90
_cell_angle_beta 105.4550(10)
_cell_angle_gamma 90
_cell_formula_units_Z 2
_cell_length_a 12.9612(9)
_cell_length_b 17.4811(12)
_cell_length_c 16.5758(11)
_cell_measurement_reflns_used 9834
_cell_measurement_temperature 100(2)
_cell_measurement_theta_max 27.39
_cell_measurement_theta_min 2.33
_cell_volume 3619.9(4)
_computing_structure_refinement 'SHELXL-2014/7 (Sheldrick, 2014)'
_diffrn_ambient_temperature 100(2)
_diffrn_measured_fraction_theta_full 1.000
_diffrn_measured_fraction_theta_max 0.995
_diffrn_measurement_device_type 'Bruker APEXII CCD area detector'
_diffrn_measurement_method 'omega scans'
_diffrn_radiation_type MoK\a
_diffrn_radiation_wavelength 0.71073
_diffrn_reflns_av_R_equivalents 0.0225
_diffrn_reflns_av_unetI/netI 0.0299
_diffrn_reflns_Laue_measured_fraction_full 1.000
_diffrn_reflns_Laue_measured_fraction_max 0.995
_diffrn_reflns_limit_h_max 16
_diffrn_reflns_limit_h_min -16
_diffrn_reflns_limit_k_max 22
_diffrn_reflns_limit_k_min -22
_diffrn_reflns_limit_l_max 21
_diffrn_reflns_limit_l_min -21
_diffrn_reflns_number 41727
_diffrn_reflns_point_group_measured_fraction_full 1.000
_diffrn_reflns_point_group_measured_fraction_max 0.995
_diffrn_reflns_theta_full 25.242
_diffrn_reflns_theta_max 27.458
_diffrn_reflns_theta_min 1.165
_diffrn_standards_decay_% 0.0
_exptl_absorpt_coefficient_mu 0.745
_exptl_absorpt_correction_T_max 0.91
_exptl_absorpt_correction_T_min 0.79
_exptl_absorpt_correction_type multi-scan
_exptl_crystal_colour orange
_exptl_crystal_density_diffrn 1.216
_exptl_crystal_description prism
_exptl_crystal_F_000 1416
_exptl_crystal_size_max 0.375
_exptl_crystal_size_mid 0.250
_exptl_crystal_size_min 0.125
_refine_diff_density_max 0.661
_refine_diff_density_min -0.339
_refine_diff_density_rms 0.055
_refine_ls_abs_structure_details
;
 Refined as an inversion twin.
;
_refine_ls_abs_structure_Flack 0.612(7)
_refine_ls_extinction_method none
_refine_ls_goodness_of_fit_ref 1.038
_refine_ls_hydrogen_treatment constr
_refine_ls_matrix_type full
_refine_ls_number_parameters 802
_refine_ls_number_reflns 16286
_refine_ls_number_restraints 2
_refine_ls_restrained_S_all 1.038
_refine_ls_R_factor_all 0.0326
_refine_ls_R_factor_gt 0.0300
_refine_ls_shift/su_max 0.001
_refine_ls_shift/su_mean 0.000
_refine_ls_structure_factor_coef Fsqd
_refine_ls_weighting_details 'w=1/[\s^2^(Fo^2^)+(0.0532P)^2^+0.0087P] where P=(Fo^2^+2Fc^2^)/3'
_refine_ls_weighting_scheme calc
_refine_ls_wR_factor_gt 0.0771
_refine_ls_wR_factor_ref 0.0788
_reflns_Friedel_coverage 0.997
_reflns_Friedel_fraction_full 1.000
_reflns_Friedel_fraction_max 0.995
_reflns_number_gt 15407
_reflns_number_total 16286
_reflns_threshold_expression 'I > 2\s(I)'
_cod_data_source_file c6dt02709a2.cif
_cod_data_source_block TripCS2Cu
_cod_depositor_comments 'Adding full bibliography for 7040358--7040370.cif.'
_cod_original_sg_symbol_H-M 'P c'
_cod_database_code 7040359
_shelx_shelxl_version_number 2014/7
_shelx_space_group_comment
;
The symmetry employed for this shelxl refinement is uniquely defined
by the following loop, which should always be used as a source of
symmetry information in preference to the above space-group names.
They are only intended as comments.
;
_shelx_estimated_absorpt_t_min 0.456
_shelx_estimated_absorpt_t_max 0.913

loop_
_space_group_symop_operation_xyz
'x, y, z'
'x, -y, z+1/2'

loop_
_atom_site_label
_atom_site_type_symbol
_atom_site_fract_x
_atom_site_fract_y
_atom_site_fract_z
_atom_site_U_iso_or_equiv
_atom_site_adp_type
_atom_site_occupancy
_atom_site_site_symmetry_order
_atom_site_calc_flag
_atom_site_refinement_flags_posn
_atom_site_refinement_flags_adp
Cu1 Cu 0.93723(3) 0.70009(2) 0.47297(2) 0.01860(9) Uani 1 1 d . .
Cu2 Cu 0.94087(3) 0.78913(2) 0.34926(2) 0.01626(8) Uani 1 1 d . .
S3 S 0.90247(6) 0.69973(4) 0.25628(5) 0.01865(15) Uani 1 1 d . .
S1 S 0.92248(6) 0.79732(4) 0.55604(5) 0.01882(15) Uani 1 1 d . .
S2 S 0.99380(6) 0.88871(4) 0.42564(4) 0.01762(14) Uani 1 1 d . .
S4 S 0.82957(6) 0.61615(4) 0.39117(4) 0.01844(15) Uani 1 1 d . .
C72 C 0.6850(2) 0.71127(16) 0.06925(18) 0.0172(6) Uani 1 1 d . .
H72 H 0.7462 0.6747 0.0867 0.021 Uiso 1 1 calc R U
C14 C 1.1286(2) 0.79275(16) 0.74972(19) 0.0176(6) Uani 1 1 d . .
H14 H 1.0678 0.8296 0.7314 0.021 Uiso 1 1 calc R U
C39 C 0.8007(2) 0.56502(14) 0.23091(16) 0.0108(5) Uani 1 1 d . .
C9 C 1.2014(2) 0.80226(15) 0.69227(17) 0.0130(5) Uani 1 1 d . .
C2 C 1.0145(2) 0.93617(14) 0.58518(16) 0.0114(5) Uani 1 1 d . .
C28 C 0.7459(2) 0.98730(15) 0.54254(17) 0.0137(5) Uani 1 1 d . .
C46 C 1.0683(2) 0.50814(15) 0.27196(17) 0.0139(5) Uani 1 1 d . .
C40 C 0.6981(2) 0.57297(15) 0.17557(16) 0.0113(5) Uani 1 1 d . .
C60 C 0.6216(2) 0.63646(15) 0.18054(16) 0.0117(5) Uani 1 1 d . .
C65 C 0.6124(2) 0.70002(15) 0.12694(17) 0.0136(5) Uani 1 1 d . .
C7 C 1.1170(2) 0.92928(14) 0.64188(17) 0.0108(5) Uani 1 1 d . .
C66 C 0.5583(2) 0.56041(15) 0.29063(17) 0.0144(5) Uani 1 1 d . .
H66 H 0.6312 0.5375 0.2999 0.017 Uiso 1 1 calc R U
C4 C 0.9821(2) 1.05134(15) 0.65514(17) 0.0129(5) Uani 1 1 d . .
H4 H 0.9367 1.0927 0.6601 0.015 Uiso 1 1 calc R U
C25 C 0.7423(2) 1.06738(16) 0.39696(17) 0.0149(5) Uani 1 1 d . .
H25 H 0.7407 1.0964 0.3482 0.018 Uiso 1 1 calc R U
C13 C 1.2659(2) 0.87255(14) 0.58843(16) 0.0116(5) Uani 1 1 d . .
C5 C 1.0817(2) 1.04428(15) 0.71248(18) 0.0143(5) Uani 1 1 d . .
H5 H 1.1038 1.0802 0.7567 0.017 Uiso 1 1 calc R U
C20 C 1.2626(2) 0.94084(15) 0.53037(17) 0.0144(5) Uani 1 1 d . .
H20 H 1.1911 0.9660 0.5218 0.017 Uiso 1 1 calc R U
C48 C 1.1662(2) 0.45552(15) 0.40742(18) 0.0153(5) Uani 1 1 d . .
C52 C 1.1422(3) 0.61208(18) 0.1947(2) 0.0247(7) Uani 1 1 d . .
H52A H 1.2168 0.5979 0.2206 0.037 Uiso 1 1 calc R U
H52B H 1.1195 0.6507 0.2293 0.037 Uiso 1 1 calc R U
H52C H 1.1358 0.6330 0.1387 0.037 Uiso 1 1 calc R U
C42 C 0.7299(2) 0.45740(16) 0.10423(17) 0.0145(5) Uani 1 1 d . .
H42 H 0.7069 0.4217 0.0598 0.017 Uiso 1 1 calc R U
C8 C 1.1942(2) 0.86590(15) 0.63865(16) 0.0111(5) Uani 1 1 d . .
C49 C 1.0696(2) 0.43303(16) 0.42011(18) 0.0160(6) Uani 1 1 d . .
H49 H 1.0700 0.4062 0.4700 0.019 Uiso 1 1 calc R U
C23 C 0.8420(2) 1.01122(15) 0.52708(17) 0.0120(5) Uani 1 1 d . .
C50 C 0.9712(2) 0.44813(15) 0.36260(17) 0.0142(5) Uani 1 1 d . .
C58 C 0.8435(3) 0.33837(17) 0.3417(2) 0.0221(6) Uani 1 1 d . .
H58A H 0.9028 0.3040 0.3674 0.033 Uiso 1 1 calc R U
H58B H 0.8342 0.3403 0.2811 0.033 Uiso 1 1 calc R U
H58C H 0.7775 0.3194 0.3531 0.033 Uiso 1 1 calc R U
C27 C 0.6497(2) 1.00154(17) 0.48273(18) 0.0170(6) Uani 1 1 d . .
H27 H 0.5847 0.9835 0.4922 0.020 Uiso 1 1 calc R U
C3 C 0.9480(2) 0.99860(15) 0.59055(17) 0.0112(5) Uani 1 1 d . .
C44 C 0.8656(2) 0.50167(15) 0.22547(16) 0.0118(5) Uani 1 1 d . .
C24 C 0.8409(2) 1.05227(15) 0.45329(17) 0.0132(5) Uani 1 1 d . .
C63 C 0.4588(2) 0.74554(15) 0.17214(18) 0.0153(5) Uani 1 1 d . .
C47 C 1.1647(2) 0.49302(16) 0.33219(18) 0.0162(6) Uani 1 1 d . .
H47 H 1.2303 0.5084 0.3219 0.019 Uiso 1 1 calc R U
C69 C 0.3681(2) 0.80376(16) 0.16070(19) 0.0179(6) Uani 1 1 d . .
H69 H 0.4005 0.8557 0.1613 0.021 Uiso 1 1 calc R U
C1 C 0.9764(2) 0.87382(15) 0.52196(17) 0.0130(5) Uani 1 1 d . .
C26 C 0.6463(2) 1.04161(16) 0.40939(18) 0.0157(5) Uani 1 1 d . .
C43 C 0.8289(2) 0.44897(15) 0.16080(17) 0.0137(5) Uani 1 1 d . .
H43 H 0.8727 0.4067 0.1557 0.016 Uiso 1 1 calc R U
C62 C 0.4705(2) 0.68298(15) 0.22622(17) 0.0136(5) Uani 1 1 d . .
H62 H 0.4221 0.6770 0.2599 0.016 Uiso 1 1 calc R U
C12 C 1.3464(2) 0.81695(16) 0.59473(18) 0.0151(5) Uani 1 1 d . .
H12 H 1.3955 0.8218 0.5615 0.018 Uiso 1 1 calc R U
C35 C 0.7447(2) 0.95196(17) 0.62638(18) 0.0174(6) Uani 1 1 d . .
H35 H 0.8199 0.9378 0.6563 0.021 Uiso 1 1 calc R U
C45 C 0.9712(2) 0.48710(15) 0.28846(16) 0.0119(5) Uani 1 1 d . .
C22 C 1.2751(3) 0.91841(18) 0.44422(19) 0.0214(6) Uani 1 1 d . .
H22A H 1.2214 0.8797 0.4191 0.032 Uiso 1 1 calc R U
H22B H 1.3469 0.8975 0.4503 0.032 Uiso 1 1 calc R U
H22C H 1.2649 0.9637 0.4081 0.032 Uiso 1 1 calc R U
C74 C 0.6234(3) 0.69240(19) -0.02154(19) 0.0242(7) Uani 1 1 d . .
H74A H 0.5578 0.7231 -0.0375 0.036 Uiso 1 1 calc R U
H74B H 0.6049 0.6379 -0.0259 0.036 Uiso 1 1 calc R U
H74C H 0.6684 0.7042 -0.0590 0.036 Uiso 1 1 calc R U
C57 C 0.8681(2) 0.41873(16) 0.37863(18) 0.0173(6) Uani 1 1 d . .
H57 H 0.8088 0.4533 0.3485 0.021 Uiso 1 1 calc R U
C68 C 0.5444(3) 0.58354(18) 0.37655(19) 0.0234(7) Uani 1 1 d . .
H68A H 0.4708 0.6009 0.3702 0.035 Uiso 1 1 calc R U
H68B H 0.5942 0.6251 0.3999 0.035 Uiso 1 1 calc R U
H68C H 0.5594 0.5394 0.4144 0.035 Uiso 1 1 calc R U
C11 C 1.3552(2) 0.75488(15) 0.64902(18) 0.0150(5) Uani 1 1 d . .
C38 C 0.8440(2) 0.62650(15) 0.29475(17) 0.0124(5) Uani 1 1 d . .
C61 C 0.5516(2) 0.62889(15) 0.23215(17) 0.0132(5) Uani 1 1 d . .
C6 C 1.1487(2) 0.98439(15) 0.70468(17) 0.0135(5) Uani 1 1 d . .
H6 H 1.2176 0.9808 0.7429 0.016 Uiso 1 1 calc R U
C10 C 1.2806(2) 0.74818(15) 0.69515(17) 0.0155(5) Uani 1 1 d . .
H10 H 1.2840 0.7047 0.7302 0.019 Uiso 1 1 calc R U
C41 C 0.6637(2) 0.51822(15) 0.11219(17) 0.0134(5) Uani 1 1 d . .
H41 H 0.5947 0.5226 0.0743 0.016 Uiso 1 1 calc R U
C17 C 1.4452(2) 0.69590(16) 0.6637(2) 0.0204(6) Uani 1 1 d . .
H17 H 1.4128 0.6446 0.6677 0.024 Uiso 1 1 calc R U
C31 C 0.9408(3) 1.08386(18) 0.3447(2) 0.0230(6) Uani 1 1 d . .
H31A H 0.8928 1.1243 0.3156 0.035 Uiso 1 1 calc R U
H31B H 0.9151 1.0342 0.3199 0.035 Uiso 1 1 calc R U
H31C H 1.0132 1.0931 0.3392 0.035 Uiso 1 1 calc R U
C29 C 0.9428(2) 1.08380(16) 0.43776(17) 0.0153(5) Uani 1 1 d . .
H29 H 1.0030 1.0499 0.4677 0.018 Uiso 1 1 calc R U
C51 C 1.0709(2) 0.54120(16) 0.18763(18) 0.0168(6) Uani 1 1 d . .
H51 H 0.9963 0.5566 0.1576 0.020 Uiso 1 1 calc R U
C15 C 1.1894(3) 0.81260(19) 0.84002(19) 0.0250(7) Uani 1 1 d . .
H15A H 1.2100 0.8667 0.8433 0.037 Uiso 1 1 calc R U
H15B H 1.2538 0.7808 0.8573 0.037 Uiso 1 1 calc R U
H15C H 1.1432 0.8030 0.8771 0.037 Uiso 1 1 calc R U
C32 C 0.5411(2) 1.05827(18) 0.34410(19) 0.0202(6) Uani 1 1 d . .
H32 H 0.5587 1.0863 0.2969 0.024 Uiso 1 1 calc R U
C37 C 0.7067(3) 1.01246(19) 0.67913(19) 0.0252(7) Uani 1 1 d . .
H37A H 0.6346 1.0296 0.6495 0.038 Uiso 1 1 calc R U
H37B H 0.7558 1.0562 0.6885 0.038 Uiso 1 1 calc R U
H37C H 0.7054 0.9902 0.7331 0.038 Uiso 1 1 calc R U
C30 C 0.9657(2) 1.16424(16) 0.4751(2) 0.0213(6) Uani 1 1 d . .
H30A H 0.9759 1.1618 0.5358 0.032 Uiso 1 1 calc R U
H30B H 0.9051 1.1979 0.4502 0.032 Uiso 1 1 calc R U
H30C H 1.0306 1.1844 0.4632 0.032 Uiso 1 1 calc R U
C70 C 0.2884(3) 0.79305(19) 0.0746(2) 0.0280(7) Uani 1 1 d . .
H70A H 0.2334 0.8329 0.0659 0.042 Uiso 1 1 calc R U
H70B H 0.2545 0.7427 0.0720 0.042 Uiso 1 1 calc R U
H70C H 0.3263 0.7967 0.0309 0.042 Uiso 1 1 calc R U
C71 C 0.3093(3) 0.80265(18) 0.2287(2) 0.0258(7) Uani 1 1 d . .
H71A H 0.2713 0.7539 0.2267 0.039 Uiso 1 1 calc R U
H71B H 0.2578 0.8449 0.2197 0.039 Uiso 1 1 calc R U
H71C H 0.3609 0.8084 0.2836 0.039 Uiso 1 1 calc R U
C54 C 1.2702(2) 0.43906(17) 0.47318(19) 0.0203(6) Uani 1 1 d . .
H54 H 1.2513 0.4125 0.5208 0.024 Uiso 1 1 calc R U
C64 C 0.5314(2) 0.75314(15) 0.12461(18) 0.0151(5) Uani 1 1 d . .
H64 H 0.5258 0.7963 0.0889 0.018 Uiso 1 1 calc R U
C36 C 0.6759(3) 0.87959(18) 0.6179(2) 0.0250(7) Uani 1 1 d . .
H36A H 0.6999 0.8423 0.5826 0.038 Uiso 1 1 calc R U
H36B H 0.6008 0.8927 0.5922 0.038 Uiso 1 1 calc R U
H36C H 0.6829 0.8575 0.6734 0.038 Uiso 1 1 calc R U
C33 C 0.4831(3) 0.98420(18) 0.3082(2) 0.0246(7) Uani 1 1 d . .
H33A H 0.4181 0.9968 0.2643 0.037 Uiso 1 1 calc R U
H33B H 0.4637 0.9557 0.3530 0.037 Uiso 1 1 calc R U
H33C H 0.5304 0.9528 0.2845 0.037 Uiso 1 1 calc R U
C21 C 1.3482(3) 0.99943(18) 0.5717(2) 0.0244(7) Uani 1 1 d . .
H21A H 1.4192 0.9758 0.5827 0.037 Uiso 1 1 calc R U
H21B H 1.3358 1.0166 0.6246 0.037 Uiso 1 1 calc R U
H21C H 1.3445 1.0433 0.5343 0.037 Uiso 1 1 calc R U
C67 C 0.4769(3) 0.49958(17) 0.2501(2) 0.0246(7) Uani 1 1 d . .
H67A H 0.4931 0.4806 0.1993 0.037 Uiso 1 1 calc R U
H67B H 0.4049 0.5218 0.2357 0.037 Uiso 1 1 calc R U
H67C H 0.4803 0.4571 0.2894 0.037 Uiso 1 1 calc R U
C16 C 1.0815(3) 0.71168(18) 0.7458(2) 0.0266(7) Uani 1 1 d . .
H16A H 1.1388 0.6752 0.7697 0.040 Uiso 1 1 calc R U
H16B H 1.0476 0.6981 0.6874 0.040 Uiso 1 1 calc R U
H16C H 1.0279 0.7101 0.7778 0.040 Uiso 1 1 calc R U
C73 C 0.7308(3) 0.79247(17) 0.0750(2) 0.0257(7) Uani 1 1 d . .
H73A H 0.7632 0.8055 0.1338 0.038 Uiso 1 1 calc R U
H73B H 0.6732 0.8287 0.0509 0.038 Uiso 1 1 calc R U
H73C H 0.7854 0.7951 0.0440 0.038 Uiso 1 1 calc R U
C34 C 0.4678(3) 1.1094(2) 0.3784(2) 0.0315(8) Uani 1 1 d . .
H34A H 0.5064 1.1559 0.4021 0.047 Uiso 1 1 calc R U
H34B H 0.4448 1.0819 0.4222 0.047 Uiso 1 1 calc R U
H34C H 0.4049 1.1232 0.3331 0.047 Uiso 1 1 calc R U
C55 C 1.3438(3) 0.3862(2) 0.4417(2) 0.0317(8) Uani 1 1 d . .
H55A H 1.4063 0.3735 0.4879 0.048 Uiso 1 1 calc R U
H55B H 1.3675 0.4118 0.3971 0.048 Uiso 1 1 calc R U
H55C H 1.3053 0.3392 0.4197 0.048 Uiso 1 1 calc R U
C53 C 1.1061(3) 0.47902(19) 0.1354(2) 0.0256(7) Uani 1 1 d . .
H53A H 1.0599 0.4341 0.1319 0.038 Uiso 1 1 calc R U
H53B H 1.1805 0.4646 0.1619 0.038 Uiso 1 1 calc R U
H53C H 1.1004 0.4986 0.0790 0.038 Uiso 1 1 calc R U
C59 C 0.8704(2) 0.41922(19) 0.47181(19) 0.0237(6) Uani 1 1 d . .
H59A H 0.8927 0.4698 0.4956 0.036 Uiso 1 1 calc R U
H59B H 0.9211 0.3806 0.5016 0.036 Uiso 1 1 calc R U
H59C H 0.7987 0.4076 0.4776 0.036 Uiso 1 1 calc R U
C19 C 1.5030(3) 0.6908(2) 0.5955(2) 0.0315(8) Uani 1 1 d . .
H19A H 1.5557 0.6493 0.6085 0.047 Uiso 1 1 calc R U
H19B H 1.5395 0.7393 0.5921 0.047 Uiso 1 1 calc R U
H19C H 1.4511 0.6804 0.5417 0.047 Uiso 1 1 calc R U
C18 C 1.5261(3) 0.7117(2) 0.7480(2) 0.0337(8) Uani 1 1 d . .
H18A H 1.5591 0.7619 0.7463 0.051 Uiso 1 1 calc R U
H18B H 1.5816 0.6721 0.7591 0.051 Uiso 1 1 calc R U
H18C H 1.4892 0.7112 0.7925 0.051 Uiso 1 1 calc R U
C56 C 1.3290(3) 0.5129(2) 0.5078(2) 0.0281(7) Uani 1 1 d . .
H56A H 1.3560 0.5375 0.4644 0.042 Uiso 1 1 calc R U
H56B H 1.3891 0.5009 0.5562 0.042 Uiso 1 1 calc R U
H56C H 1.2795 0.5477 0.5251 0.042 Uiso 1 1 calc R U
C75 C 1.1614(3) 0.69041(19) 0.4481(2) 0.0284(8) Uani 1 1 d . .
C77 C 0.5837(3) 0.80445(19) 0.3964(2) 0.0289(7) Uani 1 1 d . .
N1 N 1.0910(2) 0.68225(16) 0.47588(19) 0.0300(6) Uani 1 1 d . .
C76 C 1.2474(3) 0.7030(2) 0.4089(3) 0.0366(9) Uani 1 1 d . .
H76A H 1.2203 0.7323 0.3572 0.055 Uiso 1 1 calc R U
H76B H 1.2747 0.6535 0.3957 0.055 Uiso 1 1 calc R U
H76C H 1.3052 0.7315 0.4472 0.055 Uiso 1 1 calc R U
C78 C 0.6729(3) 0.8159(2) 0.3603(2) 0.0344(8) Uani 1 1 d . .
H78A H 0.7014 0.8678 0.3731 0.052 Uiso 1 1 calc R U
H78B H 0.6485 0.8093 0.2995 0.052 Uiso 1 1 calc R U
H78C H 0.7292 0.7785 0.3839 0.052 Uiso 1 1 calc R U
N2 N 0.5130(3) 0.79591(17) 0.4243(2) 0.0379(8) Uani 1 1 d . .

loop_
_atom_site_aniso_label
_atom_site_aniso_U_11
_atom_site_aniso_U_22
_atom_site_aniso_U_33
_atom_site_aniso_U_23
_atom_site_aniso_U_13
_atom_site_aniso_U_12
Cu1 0.02601(19) 0.01462(16) 0.01308(18) -0.00217(13) 0.00157(14) -0.00230(14)
Cu2 0.02006(18) 0.01486(16) 0.01321(17) -0.00299(13) 0.00327(13) -0.00349(13)
S3 0.0258(4) 0.0155(3) 0.0143(3) -0.0039(3) 0.0047(3) -0.0066(3)
S1 0.0239(4) 0.0157(3) 0.0178(4) -0.0038(3) 0.0070(3) -0.0066(3)
S2 0.0247(4) 0.0162(3) 0.0119(3) -0.0039(3) 0.0049(3) -0.0041(3)
S4 0.0235(4) 0.0188(3) 0.0136(3) -0.0051(3) 0.0059(3) -0.0059(3)
C72 0.0149(14) 0.0206(14) 0.0174(15) 0.0041(11) 0.0066(11) 0.0006(11)
C14 0.0154(14) 0.0191(14) 0.0200(15) 0.0039(11) 0.0074(11) 0.0010(11)
C39 0.0111(13) 0.0124(12) 0.0093(13) -0.0006(10) 0.0035(10) -0.0018(9)
C9 0.0129(13) 0.0132(12) 0.0122(13) -0.0008(10) 0.0020(10) -0.0012(10)
C2 0.0134(13) 0.0103(12) 0.0107(13) 0.0007(9) 0.0035(10) -0.0001(9)
C28 0.0124(13) 0.0144(13) 0.0138(13) -0.0005(10) 0.0025(10) 0.0014(10)
C46 0.0151(13) 0.0141(13) 0.0119(13) -0.0021(10) 0.0024(10) 0.0007(10)
C40 0.0120(13) 0.0122(12) 0.0108(13) 0.0014(10) 0.0047(10) -0.0007(10)
C60 0.0087(12) 0.0126(12) 0.0122(13) -0.0007(10) 0.0001(9) -0.0008(9)
C65 0.0134(13) 0.0153(13) 0.0114(13) 0.0004(10) 0.0022(10) -0.0024(10)
C7 0.0111(12) 0.0108(12) 0.0114(13) 0.0014(10) 0.0045(10) -0.0009(9)
C66 0.0155(13) 0.0148(13) 0.0137(14) 0.0030(10) 0.0051(10) 0.0012(10)
C4 0.0132(13) 0.0126(12) 0.0138(13) 0.0007(10) 0.0051(10) 0.0022(10)
C25 0.0159(14) 0.0175(13) 0.0105(13) 0.0013(10) 0.0018(10) 0.0008(10)
C13 0.0129(13) 0.0107(12) 0.0104(12) -0.0005(10) 0.0019(10) -0.0010(10)
C5 0.0144(14) 0.0146(13) 0.0145(13) -0.0044(10) 0.0048(11) -0.0024(10)
C20 0.0165(14) 0.0140(13) 0.0134(13) 0.0023(10) 0.0051(10) 0.0016(10)
C48 0.0147(14) 0.0155(13) 0.0138(13) -0.0016(10) 0.0008(10) 0.0028(10)
C52 0.0245(17) 0.0253(16) 0.0253(16) 0.0053(13) 0.0082(13) -0.0063(12)
C42 0.0160(13) 0.0156(13) 0.0124(13) -0.0017(10) 0.0045(10) -0.0032(10)
C8 0.0091(12) 0.0122(12) 0.0107(12) -0.0016(10) 0.0002(9) -0.0002(9)
C49 0.0177(14) 0.0178(13) 0.0118(13) 0.0020(10) 0.0028(11) 0.0023(10)
C23 0.0118(13) 0.0123(12) 0.0118(13) -0.0018(10) 0.0029(10) 0.0030(10)
C50 0.0159(14) 0.0150(13) 0.0121(13) -0.0008(10) 0.0044(11) 0.0016(10)
C58 0.0225(15) 0.0233(15) 0.0221(15) 0.0033(12) 0.0088(12) -0.0038(12)
C27 0.0118(13) 0.0217(14) 0.0175(14) -0.0004(11) 0.0039(11) -0.0007(10)
C3 0.0088(12) 0.0127(12) 0.0127(13) 0.0015(10) 0.0037(10) -0.0014(9)
C44 0.0132(13) 0.0140(12) 0.0082(12) 0.0025(10) 0.0029(10) 0.0004(10)
C24 0.0127(13) 0.0136(12) 0.0134(13) -0.0021(10) 0.0036(10) 0.0006(10)
C63 0.0144(13) 0.0120(12) 0.0179(14) -0.0019(10) 0.0012(10) 0.0015(10)
C47 0.0122(14) 0.0175(13) 0.0181(14) 0.0000(11) 0.0029(11) -0.0014(10)
C69 0.0134(14) 0.0155(13) 0.0232(15) 0.0021(11) 0.0022(11) 0.0037(10)
C1 0.0094(12) 0.0142(12) 0.0139(13) -0.0014(10) 0.0002(10) 0.0005(10)
C26 0.0126(13) 0.0181(13) 0.0149(14) -0.0010(11) 0.0012(10) 0.0024(10)
C43 0.0152(13) 0.0124(12) 0.0144(13) -0.0007(10) 0.0058(11) 0.0008(10)
C62 0.0124(13) 0.0157(13) 0.0133(13) -0.0001(10) 0.0042(10) -0.0007(10)
C12 0.0138(14) 0.0184(13) 0.0134(13) -0.0008(10) 0.0041(10) -0.0007(10)
C35 0.0131(14) 0.0243(15) 0.0147(14) 0.0045(11) 0.0034(11) -0.0026(11)
C45 0.0121(13) 0.0122(12) 0.0096(13) -0.0010(10) 0.0000(10) 0.0021(9)
C22 0.0267(16) 0.0231(15) 0.0158(15) 0.0037(12) 0.0078(12) 0.0031(12)
C74 0.0231(16) 0.0352(17) 0.0155(15) 0.0029(12) 0.0071(12) 0.0036(13)
C57 0.0150(14) 0.0223(14) 0.0151(14) 0.0028(11) 0.0051(11) 0.0020(11)
C68 0.0321(18) 0.0244(15) 0.0156(15) 0.0039(12) 0.0097(13) 0.0039(13)
C11 0.0145(13) 0.0130(13) 0.0163(14) -0.0018(10) 0.0020(10) 0.0018(10)
C38 0.0122(13) 0.0124(12) 0.0126(13) -0.0012(10) 0.0032(10) 0.0016(10)
C61 0.0133(13) 0.0143(12) 0.0110(13) -0.0011(10) 0.0015(10) -0.0020(10)
C6 0.0115(13) 0.0159(13) 0.0120(13) 0.0010(10) 0.0014(10) -0.0002(10)
C10 0.0165(14) 0.0143(13) 0.0153(13) 0.0027(10) 0.0037(11) 0.0016(10)
C41 0.0107(13) 0.0168(13) 0.0117(13) -0.0011(10) 0.0012(10) -0.0017(10)
C17 0.0174(15) 0.0166(13) 0.0267(17) 0.0029(12) 0.0049(12) 0.0044(11)
C31 0.0216(15) 0.0321(16) 0.0178(15) 0.0012(13) 0.0097(11) -0.0041(14)
C29 0.0143(14) 0.0194(13) 0.0130(13) 0.0038(11) 0.0051(10) 0.0014(11)
C51 0.0144(14) 0.0211(14) 0.0153(14) 0.0030(11) 0.0044(11) -0.0016(11)
C15 0.0263(17) 0.0355(17) 0.0157(15) 0.0046(13) 0.0101(13) 0.0061(13)
C32 0.0139(14) 0.0280(15) 0.0165(15) 0.0053(12) 0.0001(11) 0.0021(11)
C37 0.0315(18) 0.0299(17) 0.0170(15) 0.0044(13) 0.0114(13) 0.0020(13)
C30 0.0230(16) 0.0183(14) 0.0256(16) 0.0014(12) 0.0118(12) -0.0035(11)
C70 0.0217(17) 0.0306(17) 0.0270(18) 0.0021(13) -0.0019(13) 0.0080(13)
C71 0.0205(16) 0.0258(16) 0.0336(19) -0.0002(13) 0.0114(14) 0.0095(12)
C54 0.0135(14) 0.0259(15) 0.0182(15) 0.0028(12) -0.0016(11) 0.0002(11)
C64 0.0158(14) 0.0128(13) 0.0154(13) 0.0028(10) 0.0017(10) 0.0006(10)
C36 0.0208(16) 0.0271(16) 0.0264(17) 0.0094(13) 0.0048(12) -0.0060(12)
C33 0.0191(16) 0.0297(16) 0.0202(15) -0.0019(13) -0.0030(12) 0.0001(12)
C21 0.0298(18) 0.0213(15) 0.0214(16) 0.0037(12) 0.0058(13) -0.0081(12)
C67 0.0293(17) 0.0183(14) 0.0256(17) 0.0032(12) 0.0060(13) -0.0074(12)
C16 0.0249(17) 0.0230(15) 0.0348(19) 0.0093(13) 0.0129(14) -0.0006(12)
C73 0.0239(17) 0.0222(15) 0.0335(19) 0.0092(13) 0.0122(14) -0.0028(12)
C34 0.0226(17) 0.0331(18) 0.0344(19) -0.0005(14) -0.0001(14) 0.0100(14)
C55 0.0220(17) 0.0337(18) 0.0348(19) 0.0009(15) -0.0007(14) 0.0111(13)
C53 0.0327(18) 0.0287(17) 0.0183(15) 0.0015(13) 0.0120(13) 0.0009(14)
C59 0.0211(16) 0.0346(17) 0.0185(15) 0.0018(13) 0.0104(12) -0.0021(13)
C19 0.0296(19) 0.0301(17) 0.039(2) 0.0043(14) 0.0164(16) 0.0131(14)
C18 0.0249(18) 0.0361(19) 0.033(2) -0.0010(15) -0.0050(15) 0.0117(15)
C56 0.0178(16) 0.0375(18) 0.0254(17) -0.0052(14) -0.0008(13) -0.0025(13)
C75 0.0305(19) 0.0233(16) 0.0230(17) -0.0045(13) -0.0073(14) 0.0083(13)
C77 0.0300(19) 0.0277(17) 0.0248(17) -0.0039(13) -0.0001(14) 0.0040(14)
N1 0.0230(15) 0.0296(15) 0.0327(16) -0.0068(12) -0.0005(12) 0.0046(12)
C76 0.043(2) 0.034(2) 0.034(2) -0.0058(15) 0.0118(17) -0.0029(16)
C78 0.0249(18) 0.041(2) 0.035(2) -0.0035(16) 0.0045(15) 0.0052(15)
N2 0.040(2) 0.0425(19) 0.0303(17) -0.0026(13) 0.0083(15) 0.0001(14)

loop_
_atom_type_symbol
_atom_type_description
_atom_type_scat_dispersion_real
_atom_type_scat_dispersion_imag
_atom_type_scat_source
C C 0.0033 0.0016 'International Tables Vol C Tables 4.2.6.8 and 6.1.1.4'
H H 0.0000 0.0000 'International Tables Vol C Tables 4.2.6.8 and 6.1.1.4'
S S 0.1246 0.1234 'International Tables Vol C Tables 4.2.6.8 and 6.1.1.4'
Cu Cu 0.3201 1.2651 'International Tables Vol C Tables 4.2.6.8 and 6.1.1.4'
N N 0.0061 0.0033 'International Tables Vol C Tables 4.2.6.8 and 6.1.1.4'

loop_
_geom_angle_atom_site_label_1
_geom_angle_atom_site_label_2
_geom_angle_atom_site_label_3
_geom_angle
N1 Cu1 S4 111.77(8)
N1 Cu1 S1 110.63(8)
S4 Cu1 S1 137.58(3)
N1 Cu1 Cu2 83.37(9)
S4 Cu1 Cu2 93.14(2)
S1 Cu1 Cu2 93.07(2)
S2 Cu2 S3 169.01(3)
S2 Cu2 Cu1 95.20(2)
S3 Cu2 Cu1 94.65(2)
C38 S3 Cu2 108.61(10)
C1 S1 Cu1 106.77(10)
C1 S2 Cu2 109.19(10)
C38 S4 Cu1 107.50(10)
C65 C72 C73 112.0(2)
C65 C72 C74 109.9(2)
C73 C72 C74 110.5(3)
C65 C72 H72 108.1
C73 C72 H72 108.1
C74 C72 H72 108.1
C9 C14 C15 110.1(2)
C9 C14 C16 112.4(2)
C15 C14 C16 110.2(3)
C9 C14 H14 108.0
C15 C14 H14 108.0
C16 C14 H14 108.0
C40 C39 C44 120.9(2)
C40 C39 C38 119.8(2)
C44 C39 C38 119.2(2)
C10 C9 C8 118.8(3)
C10 C9 C14 118.8(2)
C8 C9 C14 122.3(2)
C3 C2 C7 120.5(2)
C3 C2 C1 120.9(2)
C7 C2 C1 118.6(2)
C27 C28 C23 119.2(3)
C27 C28 C35 119.8(2)
C23 C28 C35 120.9(2)
C47 C46 C45 119.1(2)
C47 C46 C51 119.5(2)
C45 C46 C51 121.2(2)
C41 C40 C39 118.5(2)
C41 C40 C60 117.5(2)
C39 C40 C60 124.0(2)
C65 C60 C61 119.9(2)
C65 C60 C40 119.6(2)
C61 C60 C40 120.3(2)
C64 C65 C60 118.6(3)
C64 C65 C72 118.9(2)
C60 C65 C72 122.4(2)
C6 C7 C2 118.3(2)
C6 C7 C8 117.9(2)
C2 C7 C8 123.8(2)
C67 C66 C61 110.6(2)
C67 C66 C68 110.7(2)
C61 C66 C68 112.4(2)
C67 C66 H66 107.6
C61 C66 H66 107.6
C68 C66 H66 107.6
C5 C4 C3 120.9(2)
C5 C4 H4 119.5
C3 C4 H4 119.5
C26 C25 C24 122.5(3)
C26 C25 H25 118.8
C24 C25 H25 118.8
C8 C13 C12 119.4(2)
C8 C13 C20 121.7(2)
C12 C13 C20 118.8(2)
C6 C5 C4 119.6(3)
C6 C5 H5 120.2
C4 C5 H5 120.2
C13 C20 C22 113.3(2)
C13 C20 C21 110.2(2)
C22 C20 C21 110.2(2)
C13 C20 H20 107.7
C22 C20 H20 107.7
C21 C20 H20 107.7
C49 C48 C47 118.0(3)
C49 C48 C54 120.3(3)
C47 C48 C54 121.7(3)
C51 C52 H52A 109.5
C51 C52 H52B 109.5
H52A C52 H52B 109.5
C51 C52 H52C 109.5
H52A C52 H52C 109.5
H52B C52 H52C 109.5
C43 C42 C41 120.1(3)
C43 C42 H42 120.0
C41 C42 H42 120.0
C13 C8 C9 119.6(2)
C13 C8 C7 120.7(2)
C9 C8 C7 119.4(2)
C48 C49 C50 122.8(3)
C48 C49 H49 118.6
C50 C49 H49 118.6
C28 C23 C24 120.3(2)
C28 C23 C3 121.2(2)
C24 C23 C3 118.4(2)
C49 C50 C45 118.4(2)
C49 C50 C57 120.1(2)
C45 C50 C57 121.4(2)
C57 C58 H58A 109.5
C57 C58 H58B 109.5
H58A C58 H58B 109.5
C57 C58 H58C 109.5
H58A C58 H58C 109.5
H58B C58 H58C 109.5
C28 C27 C26 121.7(3)
C28 C27 H27 119.2
C26 C27 H27 119.2
C4 C3 C2 119.2(2)
C4 C3 C23 118.9(2)
C2 C3 C23 121.9(2)
C43 C44 C39 118.7(2)
C43 C44 C45 118.8(2)
C39 C44 C45 122.5(2)
C25 C24 C23 118.2(2)
C25 C24 C29 120.2(2)
C23 C24 C29 121.5(2)
C64 C63 C62 117.7(3)
C64 C63 C69 118.8(2)
C62 C63 C69 123.4(3)
C46 C47 C48 121.3(3)
C46 C47 H47 119.3
C48 C47 H47 119.3
C71 C69 C63 114.9(2)
C71 C69 C70 110.0(3)
C63 C69 C70 109.8(2)
C71 C69 H69 107.3
C63 C69 H69 107.3
C70 C69 H69 107.3
C2 C1 S1 115.7(2)
C2 C1 S2 116.45(19)
S1 C1 S2 127.87(16)
C25 C26 C27 118.1(3)
C25 C26 C32 120.0(3)
C27 C26 C32 121.9(3)
C42 C43 C44 121.0(2)
C42 C43 H43 119.5
C44 C43 H43 119.5
C63 C62 C61 121.8(3)
C63 C62 H62 119.1
C61 C62 H62 119.1
C11 C12 C13 121.0(3)
C11 C12 H12 119.5
C13 C12 H12 119.5
C28 C35 C36 113.4(2)
C28 C35 C37 108.8(2)
C36 C35 C37 110.7(3)
C28 C35 H35 107.9
C36 C35 H35 107.9
C37 C35 H35 107.9
C50 C45 C46 120.3(2)
C50 C45 C44 118.5(2)
C46 C45 C44 121.1(2)
C20 C22 H22A 109.5
C20 C22 H22B 109.5
H22A C22 H22B 109.5
C20 C22 H22C 109.5
H22A C22 H22C 109.5
H22B C22 H22C 109.5
C72 C74 H74A 109.5
C72 C74 H74B 109.5
H74A C74 H74B 109.5
C72 C74 H74C 109.5
H74A C74 H74C 109.5
H74B C74 H74C 109.5
C50 C57 C58 109.9(2)
C50 C57 C59 113.1(2)
C58 C57 C59 110.6(2)
C50 C57 H57 107.7
C58 C57 H57 107.7
C59 C57 H57 107.7
C66 C68 H68A 109.5
C66 C68 H68B 109.5
H68A C68 H68B 109.5
C66 C68 H68C 109.5
H68A C68 H68C 109.5
H68B C68 H68C 109.5
C10 C11 C12 118.2(3)
C10 C11 C17 118.1(3)
C12 C11 C17 123.7(3)
C39 C38 S4 118.64(19)
C39 C38 S3 113.21(19)
S4 C38 S3 128.14(16)
C62 C61 C60 119.2(2)
C62 C61 C66 119.3(2)
C60 C61 C66 121.4(2)
C5 C6 C7 121.5(3)
C5 C6 H6 119.3
C7 C6 H6 119.3
C11 C10 C9 122.8(3)
C11 C10 H10 118.6
C9 C10 H10 118.6
C42 C41 C40 120.7(2)
C42 C41 H41 119.6
C40 C41 H41 119.6
C19 C17 C11 115.5(3)
C19 C17 C18 109.7(3)
C11 C17 C18 109.3(2)
C19 C17 H17 107.3
C11 C17 H17 107.3
C18 C17 H17 107.3
C29 C31 H31A 109.5
C29 C31 H31B 109.5
H31A C31 H31B 109.5
C29 C31 H31C 109.5
H31A C31 H31C 109.5
H31B C31 H31C 109.5
C24 C29 C30 110.4(2)
C24 C29 C31 112.9(2)
C30 C29 C31 110.8(2)
C24 C29 H29 107.5
C30 C29 H29 107.5
C31 C29 H29 107.5
C46 C51 C52 113.5(2)
C46 C51 C53 109.4(2)
C52 C51 C53 110.7(2)
C46 C51 H51 107.7
C52 C51 H51 107.7
C53 C51 H51 107.7
C14 C15 H15A 109.5
C14 C15 H15B 109.5
H15A C15 H15B 109.5
C14 C15 H15C 109.5
H15A C15 H15C 109.5
H15B C15 H15C 109.5
C34 C32 C26 112.1(3)
C34 C32 C33 110.5(3)
C26 C32 C33 111.5(2)
C34 C32 H32 107.5
C26 C32 H32 107.5
C33 C32 H32 107.5
C35 C37 H37A 109.5
C35 C37 H37B 109.5
H37A C37 H37B 109.5
C35 C37 H37C 109.5
H37A C37 H37C 109.5
H37B C37 H37C 109.5
C29 C30 H30A 109.5
C29 C30 H30B 109.5
H30A C30 H30B 109.5
C29 C30 H30C 109.5
H30A C30 H30C 109.5
H30B C30 H30C 109.5
C69 C70 H70A 109.5
C69 C70 H70B 109.5
H70A C70 H70B 109.5
C69 C70 H70C 109.5
H70A C70 H70C 109.5
H70B C70 H70C 109.5
C69 C71 H71A 109.5
C69 C71 H71B 109.5
H71A C71 H71B 109.5
C69 C71 H71C 109.5
H71A C71 H71C 109.5
H71B C71 H71C 109.5
C55 C54 C48 112.8(3)
C55 C54 C56 110.3(3)
C48 C54 C56 111.6(2)
C55 C54 H54 107.3
C48 C54 H54 107.3
C56 C54 H54 107.3
C63 C64 C65 122.8(3)
C63 C64 H64 118.6
C65 C64 H64 118.6
C35 C36 H36A 109.5
C35 C36 H36B 109.5
H36A C36 H36B 109.5
C35 C36 H36C 109.5
H36A C36 H36C 109.5
H36B C36 H36C 109.5
C32 C33 H33A 109.5
C32 C33 H33B 109.5
H33A C33 H33B 109.5
C32 C33 H33C 109.5
H33A C33 H33C 109.5
H33B C33 H33C 109.5
C20 C21 H21A 109.5
C20 C21 H21B 109.5
H21A C21 H21B 109.5
C20 C21 H21C 109.5
H21A C21 H21C 109.5
H21B C21 H21C 109.5
C66 C67 H67A 109.5
C66 C67 H67B 109.5
H67A C67 H67B 109.5
C66 C67 H67C 109.5
H67A C67 H67C 109.5
H67B C67 H67C 109.5
C14 C16 H16A 109.5
C14 C16 H16B 109.5
H16A C16 H16B 109.5
C14 C16 H16C 109.5
H16A C16 H16C 109.5
H16B C16 H16C 109.5
C72 C73 H73A 109.5
C72 C73 H73B 109.5
H73A C73 H73B 109.5
C72 C73 H73C 109.5
H73A C73 H73C 109.5
H73B C73 H73C 109.5
C32 C34 H34A 109.5
C32 C34 H34B 109.5
H34A C34 H34B 109.5
C32 C34 H34C 109.5
H34A C34 H34C 109.5
H34B C34 H34C 109.5
C54 C55 H55A 109.5
C54 C55 H55B 109.5
H55A C55 H55B 109.5
C54 C55 H55C 109.5
H55A C55 H55C 109.5
H55B C55 H55C 109.5
C51 C53 H53A 109.5
C51 C53 H53B 109.5
H53A C53 H53B 109.5
C51 C53 H53C 109.5
H53A C53 H53C 109.5
H53B C53 H53C 109.5
C57 C59 H59A 109.5
C57 C59 H59B 109.5
H59A C59 H59B 109.5
C57 C59 H59C 109.5
H59A C59 H59C 109.5
H59B C59 H59C 109.5
C17 C19 H19A 109.5
C17 C19 H19B 109.5
H19A C19 H19B 109.5
C17 C19 H19C 109.5
H19A C19 H19C 109.5
H19B C19 H19C 109.5
C17 C18 H18A 109.5
C17 C18 H18B 109.5
H18A C18 H18B 109.5
C17 C18 H18C 109.5
H18A C18 H18C 109.5
H18B C18 H18C 109.5
C54 C56 H56A 109.5
C54 C56 H56B 109.5
H56A C56 H56B 109.5
C54 C56 H56C 109.5
H56A C56 H56C 109.5
H56B C56 H56C 109.5
N1 C75 C76 176.8(4)
N2 C77 C78 179.4(4)
C75 N1 Cu1 150.7(3)
C75 C76 H76A 109.5
C75 C76 H76B 109.5
H76A C76 H76B 109.5
C75 C76 H76C 109.5
H76A C76 H76C 109.5
H76B C76 H76C 109.5
C77 C78 H78A 109.5
C77 C78 H78B 109.5
H78A C78 H78B 109.5
C77 C78 H78C 109.5
H78A C78 H78C 109.5
H78B C78 H78C 109.5

loop_
_geom_bond_atom_site_label_1
_geom_bond_atom_site_label_2
_geom_bond_distance
Cu1 N1 2.005(3)
Cu1 S4 2.2205(8)
Cu1 S1 2.2276(8)
Cu1 Cu2 2.5848(5)
Cu2 S2 2.1543(7)
Cu2 S3 2.1580(8)
S3 C38 1.696(3)
S1 C1 1.675(3)
S2 C1 1.691(3)
S4 C38 1.668(3)
C72 C65 1.522(4)
C72 C73 1.532(4)
C72 C74 1.540(4)
C72 H72 1.0000
C14 C9 1.517(4)
C14 C15 1.534(4)
C14 C16 1.538(4)
C14 H14 1.0000
C39 C40 1.407(4)
C39 C44 1.408(4)
C39 C38 1.508(4)
C9 C10 1.388(4)
C9 C8 1.412(4)
C2 C3 1.408(4)
C2 C7 1.414(4)
C2 C1 1.501(4)
C28 C27 1.393(4)
C28 C23 1.401(4)
C28 C35 1.525(4)
C46 C47 1.401(4)
C46 C45 1.407(4)
C46 C51 1.521(4)
C40 C41 1.403(4)
C40 C60 1.505(4)
C60 C65 1.408(4)
C60 C61 1.409(4)
C65 C64 1.395(4)
C7 C6 1.397(4)
C7 C8 1.504(4)
C66 C67 1.522(4)
C66 C61 1.528(4)
C66 C68 1.537(4)
C66 H66 1.0000
C4 C5 1.389(4)
C4 C3 1.393(4)
C4 H4 0.9500
C25 C26 1.390(4)
C25 C24 1.392(4)
C25 H25 0.9500
C13 C8 1.408(4)
C13 C12 1.409(4)
C13 C20 1.527(4)
C5 C6 1.388(4)
C5 H5 0.9500
C20 C22 1.530(4)
C20 C21 1.531(4)
C20 H20 1.0000
C48 C49 1.380(4)
C48 C47 1.404(4)
C48 C54 1.518(4)
C52 C51 1.531(4)
C52 H52A 0.9800
C52 H52B 0.9800
C52 H52C 0.9800
C42 C43 1.380(4)
C42 C41 1.394(4)
C42 H42 0.9500
C49 C50 1.399(4)
C49 H49 0.9500
C23 C24 1.415(4)
C23 C3 1.507(4)
C50 C45 1.405(4)
C50 C57 1.520(4)
C58 C57 1.531(4)
C58 H58A 0.9800
C58 H58B 0.9800
C58 H58C 0.9800
C27 C26 1.394(4)
C27 H27 0.9500
C44 C43 1.397(4)
C44 C45 1.505(4)
C24 C29 1.515(4)
C63 C64 1.386(4)
C63 C62 1.396(4)
C63 C69 1.527(4)
C47 H47 0.9500
C69 C71 1.520(4)
C69 C70 1.534(4)
C69 H69 1.0000
C26 C32 1.526(4)
C43 H43 0.9500
C62 C61 1.397(4)
C62 H62 0.9500
C12 C11 1.395(4)
C12 H12 0.9500
C35 C36 1.533(4)
C35 C37 1.535(4)
C35 H35 1.0000
C22 H22A 0.9800
C22 H22B 0.9800
C22 H22C 0.9800
C74 H74A 0.9800
C74 H74B 0.9800
C74 H74C 0.9800
C57 C59 1.537(4)
C57 H57 1.0000
C68 H68A 0.9800
C68 H68B 0.9800
C68 H68C 0.9800
C11 C10 1.387(4)
C11 C17 1.528(4)
C6 H6 0.9500
C10 H10 0.9500
C41 H41 0.9500
C17 C19 1.516(5)
C17 C18 1.532(5)
C17 H17 1.0000
C31 C29 1.535(4)
C31 H31A 0.9800
C31 H31B 0.9800
C31 H31C 0.9800
C29 C30 1.533(4)
C29 H29 1.0000
C51 C53 1.533(4)
C51 H51 1.0000
C15 H15A 0.9800
C15 H15B 0.9800
C15 H15C 0.9800
C32 C34 1.520(4)
C32 C33 1.535(4)
C32 H32 1.0000
C37 H37A 0.9800
C37 H37B 0.9800
C37 H37C 0.9800
C30 H30A 0.9800
C30 H30B 0.9800
C30 H30C 0.9800
C70 H70A 0.9800
C70 H70B 0.9800
C70 H70C 0.9800
C71 H71A 0.9800
C71 H71B 0.9800
C71 H71C 0.9800
C54 C55 1.518(4)
C54 C56 1.531(4)
C54 H54 1.0000
C64 H64 0.9500
C36 H36A 0.9800
C36 H36B 0.9800
C36 H36C 0.9800
C33 H33A 0.9800
C33 H33B 0.9800
C33 H33C 0.9800
C21 H21A 0.9800
C21 H21B 0.9800
C21 H21C 0.9800
C67 H67A 0.9800
C67 H67B 0.9800
C67 H67C 0.9800
C16 H16A 0.9800
C16 H16B 0.9800
C16 H16C 0.9800
C73 H73A 0.9800
C73 H73B 0.9800
C73 H73C 0.9800
C34 H34A 0.9800
C34 H34B 0.9800
C34 H34C 0.9800
C55 H55A 0.9800
C55 H55B 0.9800
C55 H55C 0.9800
C53 H53A 0.9800
C53 H53B 0.9800
C53 H53C 0.9800
C59 H59A 0.9800
C59 H59B 0.9800
C59 H59C 0.9800
C19 H19A 0.9800
C19 H19B 0.9800
C19 H19C 0.9800
C18 H18A 0.9800
C18 H18B 0.9800
C18 H18C 0.9800
C56 H56A 0.9800
C56 H56B 0.9800
C56 H56C 0.9800
C75 N1 1.135(5)
C75 C76 1.449(6)
C77 N2 1.141(5)
C77 C78 1.451(5)
C76 H76A 0.9800
C76 H76B 0.9800
C76 H76C 0.9800
C78 H78A 0.9800
C78 H78B 0.9800
C78 H78C 0.9800

loop_
_geom_torsion_atom_site_label_1
_geom_torsion_atom_site_label_2
_geom_torsion_atom_site_label_3
_geom_torsion_atom_site_label_4
_geom_torsion
C15 C14 C9 C10 73.9(3)
C16 C14 C9 C10 -49.3(4)
C15 C14 C9 C8 -103.3(3)
C16 C14 C9 C8 133.5(3)
C44 C39 C40 C41 -3.0(4)
C38 C39 C40 C41 174.5(2)
C44 C39 C40 C60 176.3(2)
C38 C39 C40 C60 -6.2(4)
C41 C40 C60 C65 -81.2(3)
C39 C40 C60 C65 99.5(3)
C41 C40 C60 C61 92.3(3)
C39 C40 C60 C61 -87.0(3)
C61 C60 C65 C64 -1.9(4)
C40 C60 C65 C64 171.6(2)
C61 C60 C65 C72 -179.6(2)
C40 C60 C65 C72 -6.1(4)
C73 C72 C65 C64 50.2(4)
C74 C72 C65 C64 -73.1(3)
C73 C72 C65 C60 -132.2(3)
C74 C72 C65 C60 104.6(3)
C3 C2 C7 C6 2.1(4)
C1 C2 C7 C6 -175.1(2)
C3 C2 C7 C8 -177.9(2)
C1 C2 C7 C8 4.8(4)
C3 C4 C5 C6 0.9(4)
C8 C13 C20 C22 -137.2(3)
C12 C13 C20 C22 46.0(3)
C8 C13 C20 C21 98.9(3)
C12 C13 C20 C21 -77.9(3)
C12 C13 C8 C9 -2.3(4)
C20 C13 C8 C9 -179.1(2)
C12 C13 C8 C7 171.9(2)
C20 C13 C8 C7 -4.9(4)
C10 C9 C8 C13 1.1(4)
C14 C9 C8 C13 178.3(2)
C10 C9 C8 C7 -173.2(2)
C14 C9 C8 C7 4.0(4)
C6 C7 C8 C13 -92.7(3)
C2 C7 C8 C13 87.4(3)
C6 C7 C8 C9 81.6(3)
C2 C7 C8 C9 -98.3(3)
C47 C48 C49 C50 -2.0(4)
C54 C48 C49 C50 178.6(3)
C27 C28 C23 C24 2.8(4)
C35 C28 C23 C24 -172.3(2)
C27 C28 C23 C3 178.7(2)
C35 C28 C23 C3 3.7(4)
C48 C49 C50 C45 0.7(4)
C48 C49 C50 C57 177.3(3)
C23 C28 C27 C26 -2.6(4)
C35 C28 C27 C26 172.5(3)
C5 C4 C3 C2 1.9(4)
C5 C4 C3 C23 -176.6(2)
C7 C2 C3 C4 -3.4(4)
C1 C2 C3 C4 173.8(2)
C7 C2 C3 C23 175.0(2)
C1 C2 C3 C23 -7.8(4)
C28 C23 C3 C4 -84.1(3)
C24 C23 C3 C4 92.0(3)
C28 C23 C3 C2 97.6(3)
C24 C23 C3 C2 -86.4(3)
C40 C39 C44 C43 3.8(4)
C38 C39 C44 C43 -173.7(2)
C40 C39 C44 C45 -173.9(2)
C38 C39 C44 C45 8.6(4)
C26 C25 C24 C23 -2.1(4)
C26 C25 C24 C29 -178.2(3)
C28 C23 C24 C25 -0.5(4)
C3 C23 C24 C25 -176.6(2)
C28 C23 C24 C29 175.6(2)
C3 C23 C24 C29 -0.5(4)
C45 C46 C47 C48 1.8(4)
C51 C46 C47 C48 -173.5(3)
C49 C48 C47 C46 0.7(4)
C54 C48 C47 C46 -179.8(3)
C64 C63 C69 C71 -166.0(3)
C62 C63 C69 C71 16.3(4)
C64 C63 C69 C70 69.5(3)
C62 C63 C69 C70 -108.2(3)
C3 C2 C1 S1 -94.3(3)
C7 C2 C1 S1 83.0(3)
C3 C2 C1 S2 86.2(3)
C7 C2 C1 S2 -96.5(3)
Cu1 S1 C1 C2 -156.95(17)
Cu1 S1 C1 S2 22.5(2)
Cu2 S2 C1 C2 176.97(17)
Cu2 S2 C1 S1 -2.5(2)
C24 C25 C26 C27 2.3(4)
C24 C25 C26 C32 -178.4(3)
C28 C27 C26 C25 0.1(4)
C28 C27 C26 C32 -179.2(3)
C41 C42 C43 C44 -1.5(4)
C39 C44 C43 C42 -1.5(4)
C45 C44 C43 C42 176.3(2)
C64 C63 C62 C61 -0.8(4)
C69 C63 C62 C61 177.0(3)
C8 C13 C12 C11 0.9(4)
C20 C13 C12 C11 177.8(2)
C27 C28 C35 C36 50.7(4)
C23 C28 C35 C36 -134.3(3)
C27 C28 C35 C37 -73.0(3)
C23 C28 C35 C37 102.0(3)
C49 C50 C45 C46 1.9(4)
C57 C50 C45 C46 -174.7(2)
C49 C50 C45 C44 178.5(2)
C57 C50 C45 C44 1.9(4)
C47 C46 C45 C50 -3.1(4)
C51 C46 C45 C50 172.2(2)
C47 C46 C45 C44 -179.6(2)
C51 C46 C45 C44 -4.4(4)
C43 C44 C45 C50 -93.1(3)
C39 C44 C45 C50 84.6(3)
C43 C44 C45 C46 83.5(3)
C39 C44 C45 C46 -98.8(3)
C49 C50 C57 C58 -88.9(3)
C45 C50 C57 C58 87.6(3)
C49 C50 C57 C59 35.3(4)
C45 C50 C57 C59 -148.2(3)
C13 C12 C11 C10 1.7(4)
C13 C12 C11 C17 -175.3(3)
C40 C39 C38 S4 95.2(3)
C44 C39 C38 S4 -87.3(3)
C40 C39 C38 S3 -84.5(3)
C44 C39 C38 S3 93.0(3)
Cu1 S4 C38 C39 165.77(18)
Cu1 S4 C38 S3 -14.6(2)
Cu2 S3 C38 C39 172.52(16)
Cu2 S3 C38 S4 -7.2(2)
C63 C62 C61 C60 -1.8(4)
C63 C62 C61 C66 -178.2(2)
C65 C60 C61 C62 3.1(4)
C40 C60 C61 C62 -170.3(2)
C65 C60 C61 C66 179.5(2)
C40 C60 C61 C66 6.0(4)
C67 C66 C61 C62 79.4(3)
C68 C66 C61 C62 -44.9(3)
C67 C66 C61 C60 -97.0(3)
C68 C66 C61 C60 138.7(3)
C4 C5 C6 C7 -2.1(4)
C2 C7 C6 C5 0.6(4)
C8 C7 C6 C5 -179.3(2)
C12 C11 C10 C9 -3.0(4)
C17 C11 C10 C9 174.2(3)
C8 C9 C10 C11 1.6(4)
C14 C9 C10 C11 -175.6(3)
C43 C42 C41 C40 2.3(4)
C39 C40 C41 C42 -0.1(4)
C60 C40 C41 C42 -179.4(2)
C10 C11 C17 C19 162.2(3)
C12 C11 C17 C19 -20.8(4)
C10 C11 C17 C18 -73.5(3)
C12 C11 C17 C18 103.5(3)
C25 C24 C29 C30 87.6(3)
C23 C24 C29 C30 -88.4(3)
C25 C24 C29 C31 -37.0(4)
C23 C24 C29 C31 147.0(3)
C47 C46 C51 C52 -51.0(4)
C45 C46 C51 C52 133.8(3)
C47 C46 C51 C53 73.1(3)
C45 C46 C51 C53 -102.1(3)
C25 C26 C32 C34 -115.9(3)
C27 C26 C32 C34 63.4(4)
C25 C26 C32 C33 119.6(3)
C27 C26 C32 C33 -61.1(4)
C49 C48 C54 C55 117.1(3)
C47 C48 C54 C55 -62.3(4)
C49 C48 C54 C56 -118.1(3)
C47 C48 C54 C56 62.5(4)
C62 C63 C64 C65 2.1(4)
C69 C63 C64 C65 -175.8(3)
C60 C65 C64 C63 -0.7(4)
C72 C65 C64 C63 177.0(3)
